data_7103198
loop_
_publ_author_name
'Bertelsen, S\/oren'
'Johansen, Rasmus L'
'J\/orgensen, Karl Anker'

_publ_section_title
;
 Controlling the formation of 1 out of 64 stereoisomers using
 organocatalysis.
;
_journal_issue 26
_journal_name_full 'Chemical communications (Cambridge, England)'
_journal_page_first 3016
_journal_page_last 3018
_journal_paper_doi 10.1039/b806418k
_journal_year 2008
_chemical_absolute_configuration ad
_chemical_compound_source 'synthesis as described'
_chemical_formula_moiety 'C23 H25 Br1 O10'
_chemical_formula_sum 'C23 H25 Br O10'
_chemical_formula_weight 541.34
_chemical_name_systematic
;
?
;
_space_group_IT_number 18
_symmetry_cell_setting orthorhombic
_symmetry_Int_Tables_number 18
_symmetry_space_group_name_Hall 'P 2 2ab'
_symmetry_space_group_name_H-M 'P 21 21 2'
_atom_sites_solution_hydrogens geom
_atom_sites_solution_primary direct
_atom_sites_solution_secondary difmap
_audit_creation_date 2008-05-08T14:00:38-00:00
_audit_creation_method 'WinGX routine CIF_UPDATE'
_cell_angle_alpha 90
_cell_angle_beta 90
_cell_angle_gamma 90
_cell_formula_units_Z 8
_cell_length_a 15.9402(7)
_cell_length_b 15.9657(7)
_cell_length_c 18.6847(7)
_cell_measurement_reflns_used 6022
_cell_measurement_temperature 293(2)
_cell_measurement_theta_max 20.6
_cell_measurement_theta_min 2.5
_cell_measurement_wavelength 0.71073
_cell_volume 4755.2(3)
_computing_cell_refinement 'Saint+ (Bruker-Nonius, 2007)'
_computing_data_collection 'Apex2 (Bruker-Nonius, 2007)'
_computing_data_reduction 'Saint+ (Bruker-Nonius, 2007)'
_computing_molecular_graphics 'Ortep-3 for Windows (Farrugia, 1997)'
_computing_publication_material 'WinGX publication routines (Farrugia, 1999)'
_computing_structure_refinement 'SHELXL-97 (Sheldrick, 1997)'
_computing_structure_solution 'SHELXS-86 (Sheldrick, 1986)'
_diffrn_ambient_temperature 293(2)
_diffrn_detector_area_resol_mean 12.00
_diffrn_detector_type 'APEX2 charged-coupled device'
_diffrn_measured_fraction_theta_full 0.98
_diffrn_measured_fraction_theta_max 0.98
_diffrn_measurement_device_type 'Bruker X8 APEX-II diffractometer'
_diffrn_measurement_method
;
Narrow slices collected using \f- and \w-scans
;
_diffrn_radiation_monochromator graphite
_diffrn_radiation_probe x-ray
_diffrn_radiation_type MoK\a
_diffrn_radiation_wavelength 0.71073
_diffrn_reflns_av_R_equivalents 0.0296
_diffrn_reflns_av_unetI/netI 0.035
_diffrn_reflns_limit_h_max 15
_diffrn_reflns_limit_h_min -16
_diffrn_reflns_limit_k_max 14
_diffrn_reflns_limit_k_min -16
_diffrn_reflns_limit_l_max 19
_diffrn_reflns_limit_l_min -18
_diffrn_reflns_number 16293
_diffrn_reflns_theta_full 21.73
_diffrn_reflns_theta_max 21.73
_diffrn_reflns_theta_min 3.06
_diffrn_source 'fine-focus sealed tube'
_diffrn_standards_number 0
_exptl_absorpt_coefficient_mu 1.784
_exptl_absorpt_correction_T_max 0.840
_exptl_absorpt_correction_T_min 0.532
_exptl_absorpt_correction_type multi-scan
_exptl_absorpt_process_details
;
SADABS (Sheldrick, 2004)
;
_exptl_crystal_colour colorless
_exptl_crystal_density_diffrn 1.512
_exptl_crystal_density_method 'not measured'
_exptl_crystal_description plate
_exptl_crystal_F_000 2224
_exptl_crystal_size_max 0.35
_exptl_crystal_size_mid 0.3
_exptl_crystal_size_min 0.1
_refine_diff_density_max 0.371
_refine_diff_density_min -0.421
_refine_diff_density_rms 0.037
_refine_ls_abs_structure_details 'Flack H D (1983), Acta Cryst. A39, 876-881'
_refine_ls_abs_structure_Flack -0.010(7)
_refine_ls_extinction_method none
_refine_ls_goodness_of_fit_ref 1.011
_refine_ls_hydrogen_treatment constr
_refine_ls_matrix_type full
_refine_ls_number_parameters 617
_refine_ls_number_reflns 5237
_refine_ls_number_restraints 0
_refine_ls_restrained_S_all 1.011
_refine_ls_R_factor_all 0.043
_refine_ls_R_factor_gt 0.0329
_refine_ls_shift/su_max 0.004
_refine_ls_shift/su_mean 0
_refine_ls_structure_factor_coef Fsqd
_refine_ls_weighting_details 'calc w=1/[\s^2^(Fo^2^)+(0.0427P)^2^+1.4756P] where P=(Fo^2^+2Fc^2^)/3'
_refine_ls_weighting_scheme calc
_refine_ls_wR_factor_gt 0.0749
_refine_ls_wR_factor_ref 0.0781
_reflns_number_gt 4524
_reflns_number_total 5237
_reflns_threshold_expression >2sigma(I)
_cod_data_source_file b806418k.txt
_cod_data_source_block 08jo0010_0m
_cod_database_code 7103198

loop_
_symmetry_equiv_pos_as_xyz
'x, y, z'
'-x, -y, z'
'-x+1/2, y+1/2, -z'
'x+1/2, -y+1/2, -z'

loop_
_atom_site_label
_atom_site_type_symbol
_atom_site_fract_x
_atom_site_fract_y
_atom_site_fract_z
_atom_site_U_iso_or_equiv
_atom_site_adp_type
_atom_site_occupancy
_atom_site_symmetry_multiplicity
_atom_site_calc_flag
_atom_site_refinement_flags
_atom_site_disorder_assembly
_atom_site_disorder_group
C1 C 0.6465(4) 1.0505(3) -0.1205(3) 0.0844(17) Uani 1 1 d . . .
H1A H 0.6801 1.0787 -0.1556 0.127 Uiso 1 1 calc R . .
H1B H 0.6411 1.0852 -0.0788 0.127 Uiso 1 1 calc R . .
H1C H 0.5919 1.0394 -0.14 0.127 Uiso 1 1 calc R . .
C2 C 0.5488(4) 1.1155(4) 0.3199(3) 0.117(2) Uani 1 1 d . . .
H2A H 0.523 1.1646 0.3 0.176 Uiso 1 1 calc R . .
H2B H 0.5066 1.0742 0.3296 0.176 Uiso 1 1 calc R . .
H2C H 0.5887 1.0933 0.2864 0.176 Uiso 1 1 calc R . .
C3 C 1.0518(3) 1.1474(6) 0.6318(5) 0.183(5) Uani 1 1 d . . .
H3A H 1.0835 1.1706 0.6708 0.274 Uiso 1 1 calc R . .
H3B H 1.0842 1.1508 0.5886 0.274 Uiso 1 1 calc R . .
H3C H 1.0389 1.0898 0.6418 0.274 Uiso 1 1 calc R . .
C2A C 0.5480(2) 0.7652(2) -0.0652(2) 0.0365(10) Uani 1 1 d . . .
H001 H 0.5251 0.8214 -0.0574 0.044 Uiso 1 1 calc R . .
C009 C 0.5892(2) 0.6685(2) 0.0333(2) 0.0384(10) Uani 1 1 d . . .
C012 C 0.5313(2) 0.7135(2) 0.0000(2) 0.0378(10) Uani 1 1 d . . .
C013 C 0.7290(2) 0.7364(2) 0.0519(2) 0.0375(10) Uani 1 1 d . . .
H01A H 0.7873 0.736 0.0371 0.045 Uiso 1 1 calc R . .
H01B H 0.727 0.7229 0.1025 0.045 Uiso 1 1 calc R . .
C6A C 0.6921(2) 0.8244(2) 0.0399(2) 0.0364(10) Uani 1 1 d . . .
H015 H 0.6344 0.8238 0.058 0.044 Uiso 1 1 calc R . .
C016 C 0.7305(3) 1.0152(3) 0.6449(3) 0.0491(12) Uani 1 1 d . . .
C018 C 0.7365(2) 1.2428(2) 0.4662(2) 0.0365(10) Uani 1 1 d . . .
H01C H 0.7334 1.3007 0.4817 0.044 Uiso 1 1 calc R . .
H01D H 0.724 1.2411 0.4154 0.044 Uiso 1 1 calc R . .
C6B C 0.8254(2) 1.2093(2) 0.4790(2) 0.0356(10) Uani 1 1 d . . .
H019 H 0.8273 1.152 0.4602 0.043 Uiso 1 1 calc R . .
C4A C 0.6849(2) 0.6895(2) -0.0699(2) 0.0357(10) Uani 1 1 d . . .
H021 H 0.6507 0.647 -0.094 0.043 Uiso 1 1 calc R . .
C1A C 0.6423(2) 0.7736(2) -0.08399(19) 0.0343(10) Uani 1 1 d . . .
C023 C 0.7719(3) 0.6829(3) -0.1017(2) 0.0444(11) Uani 1 1 d . . .
C5A C 0.6879(2) 0.8430(2) -0.0400(2) 0.0363(10) Uani 1 1 d . . .
H024 H 0.7456 0.8467 -0.0578 0.044 Uiso 1 1 calc R . .
C027 C 0.5004(3) 0.7246(3) -0.1269(2) 0.0407(10) Uani 1 1 d . . .
C028 C 0.6464(3) 0.9273(3) -0.0527(2) 0.0447(11) Uani 1 1 d . . .
C031 C 0.9280(2) 1.3288(3) 0.4640(3) 0.0539(12) Uani 1 1 d . . .
H031 H 0.9231 1.3404 0.5126 0.065 Uiso 1 1 calc R . .
C032 C 0.8865(2) 1.2609(3) 0.4355(2) 0.0428(11) Uani 1 1 d . . .
C3B C 0.6717(2) 1.1912(2) 0.5067(2) 0.0363(10) Uani 1 1 d . . .
H034 H 0.6159 1.2144 0.4972 0.044 Uiso 1 1 calc R . .
C035 C 0.6129(4) 0.5466(3) 0.1985(3) 0.0846(17) Uani 1 1 d . . .
H03A H 0.6638 0.5223 0.2165 0.127 Uiso 1 1 calc R . .
H03B H 0.5721 0.5032 0.1911 0.127 Uiso 1 1 calc R . .
H03C H 0.5916 0.5863 0.2326 0.127 Uiso 1 1 calc R . .
C036 C 0.7402(2) 0.8875(2) 0.0833(2) 0.0376(10) Uani 1 1 d . . .
C038 C 0.8376(4) 0.9929(3) 0.1690(3) 0.0674(15) Uani 1 1 d . . .
H038 H 0.8702 1.0283 0.197 0.081 Uiso 1 1 calc R . .
C2B C 0.7696(2) 1.0643(2) 0.5841(2) 0.0411(10) Uani 1 1 d . . .
H039 H 0.8268 1.0434 0.577 0.049 Uiso 1 1 calc R . .
C040 C 0.6309(3) 1.0752(3) 0.4184(3) 0.0595(13) Uani 1 1 d . . .
C042 C 0.6730(2) 1.1017(3) 0.4834(2) 0.0426(11) Uani 1 1 d . . .
C4B C 0.6895(2) 1.1978(3) 0.5867(2) 0.0423(11) Uani 1 1 d . . .
H043 H 0.6473 1.164 0.6117 0.051 Uiso 1 1 calc R . .
C044 C 0.7207(3) 1.0460(3) 0.5180(2) 0.0453(11) Uani 1 1 d . . .
C045 C 0.9297(3) 1.1629(4) 0.5702(3) 0.0710(17) Uani 1 1 d . . .
C046 C 0.9434(3) 1.2961(4) 0.3196(3) 0.0729(15) Uani 1 1 d . . .
H046 H 0.9477 1.285 0.2708 0.088 Uiso 1 1 calc R . .
C047 C 0.8124(3) 0.9248(2) 0.0579(2) 0.0455(11) Uani 1 1 d . . .
H047 H 0.8288 0.9151 0.0108 0.055 Uiso 1 1 calc R . .
C048 C 0.3893(3) 0.7429(3) -0.2077(2) 0.0581(13) Uani 1 1 d . . .
H04A H 0.3504 0.7851 -0.2232 0.087 Uiso 1 1 calc R . .
H04B H 0.3589 0.696 -0.1887 0.087 Uiso 1 1 calc R . .
H04C H 0.4225 0.7248 -0.2477 0.087 Uiso 1 1 calc R . .
C049 C 0.7663(3) 0.9579(3) 0.1967(3) 0.0624(13) Uani 1 1 d . . .
H049 H 0.7502 0.9691 0.2436 0.075 Uiso 1 1 calc R . .
C050 C 0.7486(3) 0.8984(3) 0.7207(3) 0.0728(15) Uani 1 1 d . . .
H05A H 0.7905 0.8579 0.7334 0.109 Uiso 1 1 calc R . .
H05B H 0.7004 0.8702 0.7014 0.109 Uiso 1 1 calc R . .
H05C H 0.7325 0.9295 0.7624 0.109 Uiso 1 1 calc R . .
C1B C 0.7752(2) 1.1591(3) 0.6022(2) 0.0403(10) Uani 1 1 d . . .
C053 C 0.8965(3) 0.6037(3) -0.1025(3) 0.0679(14) Uani 1 1 d . . .
H05D H 0.9215 0.5581 -0.0768 0.102 Uiso 1 1 calc R . .
H05E H 0.9318 0.6522 -0.0988 0.102 Uiso 1 1 calc R . .
H05F H 0.8904 0.5885 -0.152 0.102 Uiso 1 1 calc R . .
C3A C 0.6805(2) 0.6701(2) 0.0097(2) 0.0373(10) Uani 1 1 d . . .
H054 H 0.7056 0.615 0.0184 0.045 Uiso 1 1 calc R . .
C055 C 0.5659(3) 0.6238(3) 0.0984(2) 0.0500(12) Uani 1 1 d . . .
C056 C 0.5934(4) 1.4057(3) 0.6141(3) 0.0931(19) Uani 1 1 d . . .
H05G H 0.5405 1.4232 0.5946 0.14 Uiso 1 1 calc R . .
H05H H 0.6369 1.4426 0.5977 0.14 Uiso 1 1 calc R . .
H05I H 0.5909 1.4073 0.6654 0.14 Uiso 1 1 calc R . .
C057 C 0.7187(3) 0.9055(3) 0.1538(3) 0.0510(12) Uani 1 1 d . . .
C5B C 0.8443(2) 1.2046(3) 0.5589(2) 0.0423(10) Uani 1 1 d . . .
H058 H 0.8482 1.262 0.577 0.051 Uiso 1 1 calc R . .
C059 C 0.9831(3) 1.3638(4) 0.3488(4) 0.0788(18) Uani 1 1 d . . .
H059 H 1.0142 1.3992 0.3196 0.095 Uiso 1 1 calc R . .
C060 C 0.8607(3) 0.9761(3) 0.1004(3) 0.0557(13) Uani 1 1 d . . .
H060 H 0.9096 0.9995 0.082 0.067 Uiso 1 1 calc R . .
C061 C 0.8977(3) 1.2452(3) 0.3630(3) 0.0587(13) Uani 1 1 d . . .
C062 C 0.6816(3) 1.2864(3) 0.6137(2) 0.0451(11) Uani 1 1 d . . .
C063 C 0.9774(3) 1.3803(3) 0.4208(4) 0.0705(16) Uani 1 1 d . . .
H063 H 1.0063 1.4253 0.4406 0.085 Uiso 1 1 calc R . .
O1A O 0.64283(17) 0.79670(17) -0.15700(14) 0.0452(7) Uani 1 1 d . . .
H1A1 H 0.6897 0.7888 -0.1737 0.068 Uiso 1 1 calc R . .
O1B O 0.79497(18) 1.16094(19) 0.67574(14) 0.0542(8) Uani 1 1 d . . .
H1B1 H 0.8012 1.2096 0.6886 0.081 Uiso 1 1 calc R . .
O2A O 0.7983(2) 0.7264(2) -0.1491(2) 0.0750(10) Uani 1 1 d . . .
O2B O 0.6626(2) 1.0252(2) 0.6679(2) 0.0799(11) Uani 1 1 d . . .
O3A O 0.81538(17) 0.62208(17) -0.07266(16) 0.0532(8) Uani 1 1 d . . .
O3B O 0.78233(17) 0.95517(18) 0.66746(16) 0.0531(8) Uani 1 1 d . . .
O4A O 0.4944(2) 0.6203(2) 0.12151(18) 0.0741(10) Uani 1 1 d . . .
O4B O 0.6313(3) 1.0044(2) 0.3955(2) 0.0922(12) Uani 1 1 d . . .
O5A O 0.6297(2) 0.58856(19) 0.13140(16) 0.0620(9) Uani 1 1 d . . .
O5B O 0.5912(2) 1.1373(2) 0.38554(17) 0.0716(9) Uani 1 1 d . . .
O6A O 0.45047(16) 0.7171(2) 0.01983(17) 0.0577(8) Uani 1 1 d . . .
H6A H 0.4424 0.6847 0.0532 0.087 Uiso 1 1 calc R . .
O6B O 0.9540(2) 1.1047(3) 0.5353(3) 0.0977(14) Uani 1 1 d . . .
O7A O 0.5847(2) 0.95001(19) -0.02249(19) 0.0648(9) Uani 1 1 d . . .
O7B O 0.9713(2) 1.1961(3) 0.6227(2) 0.0976(13) Uani 1 1 d . . .
O8A O 0.6862(2) 0.97213(17) -0.10096(17) 0.0590(8) Uani 1 1 d . . .
O8B O 0.7297(2) 1.3210(2) 0.6532(2) 0.0772(11) Uani 1 1 d . . .
O9A O 0.51147(17) 0.6547(2) -0.14720(16) 0.0586(8) Uani 1 1 d . . .
O9B O 0.6114(2) 1.32172(18) 0.59099(18) 0.0665(9) Uani 1 1 d . . .
O10A O 0.44313(16) 0.77676(17) -0.15332(15) 0.0487(7) Uani 1 1 d . . .
O10B O 0.7300(2) 0.96550(18) 0.4978(2) 0.0681(9) Uani 1 1 d . . .
H10B H 0.7006 0.9563 0.4626 0.102 Uiso 1 1 calc R . .
Br1A Br 0.62311(3) 0.85573(4) 0.19647(3) 0.0867(2) Uani 1 1 d . . .
Br1B Br 0.84442(4) 1.15441(4) 0.31741(3) 0.0904(2) Uani 1 1 d . . .

loop_
_atom_site_aniso_label
_atom_site_aniso_U_11
_atom_site_aniso_U_22
_atom_site_aniso_U_33
_atom_site_aniso_U_23
_atom_site_aniso_U_13
_atom_site_aniso_U_12
C1 0.113(5) 0.039(3) 0.101(4) 0.025(3) -0.014(4) 0.008(3)
C2 0.149(6) 0.108(5) 0.094(5) -0.013(4) -0.077(5) -0.005(4)
C3 0.053(4) 0.221(9) 0.273(11) 0.145(9) -0.042(5) 0.019(5)
C2A 0.038(2) 0.035(2) 0.036(3) -0.001(2) -0.0025(19) -0.0021(19)
C009 0.041(2) 0.036(2) 0.038(3) 0.005(2) 0.0025(19) -0.011(2)
C012 0.032(2) 0.040(2) 0.042(3) -0.004(2) 0.001(2) -0.002(2)
C013 0.036(2) 0.036(2) 0.040(3) 0.003(2) -0.0031(19) 0.001(2)
C6A 0.033(2) 0.036(2) 0.040(3) 0.001(2) -0.0028(18) -0.0027(19)
C016 0.038(3) 0.046(3) 0.063(3) 0.010(2) -0.001(2) -0.005(3)
C018 0.038(2) 0.038(2) 0.033(2) 0.002(2) -0.0029(19) 0.002(2)
C6B 0.031(2) 0.034(2) 0.042(3) 0.0011(19) -0.0003(18) 0.0028(19)
C4A 0.038(2) 0.028(2) 0.041(3) -0.0015(19) -0.0014(19) -0.0009(19)
C1A 0.042(2) 0.033(2) 0.027(2) 0.0040(19) -0.0021(18) -0.001(2)
C023 0.052(3) 0.039(3) 0.042(3) 0.001(2) 0.000(2) -0.001(2)
C5A 0.036(2) 0.030(2) 0.044(3) 0.000(2) -0.0035(18) 0.001(2)
C027 0.038(2) 0.045(3) 0.039(3) -0.002(2) -0.001(2) -0.001(2)
C028 0.045(3) 0.040(3) 0.050(3) -0.002(2) -0.010(2) -0.004(2)
C031 0.039(2) 0.053(3) 0.070(3) 0.011(3) 0.001(2) -0.003(2)
C032 0.030(2) 0.041(3) 0.058(3) 0.013(2) 0.005(2) 0.006(2)
C3B 0.030(2) 0.041(2) 0.039(3) 0.004(2) -0.0030(18) -0.0015(19)
C035 0.102(4) 0.098(4) 0.053(3) 0.038(3) -0.021(3) -0.029(3)
C036 0.039(2) 0.028(2) 0.046(3) -0.002(2) -0.007(2) 0.006(2)
C038 0.076(4) 0.044(3) 0.082(5) -0.004(3) -0.035(3) -0.001(3)
C2B 0.034(2) 0.040(2) 0.050(3) 0.013(2) 0.002(2) 0.006(2)
C040 0.064(3) 0.052(3) 0.063(3) -0.011(3) -0.014(3) -0.011(3)
C042 0.039(2) 0.039(3) 0.050(3) 0.000(2) -0.003(2) -0.004(2)
C4B 0.036(2) 0.046(3) 0.045(3) 0.007(2) 0.0050(19) -0.003(2)
C044 0.044(2) 0.037(3) 0.055(3) -0.006(2) 0.004(2) -0.005(2)
C045 0.044(3) 0.085(4) 0.084(4) 0.051(4) -0.015(3) -0.021(3)
C046 0.045(3) 0.116(5) 0.058(4) 0.011(4) 0.004(3) 0.006(3)
C047 0.042(3) 0.039(2) 0.056(3) -0.006(2) -0.006(2) -0.005(2)
C048 0.049(3) 0.073(3) 0.052(3) -0.005(3) -0.017(2) -0.007(2)
C049 0.085(4) 0.056(3) 0.046(3) -0.018(3) -0.015(3) 0.013(3)
C050 0.080(3) 0.060(3) 0.078(4) 0.034(3) 0.003(3) -0.014(3)
C1B 0.036(2) 0.048(3) 0.037(3) 0.010(2) -0.0043(18) -0.001(2)
C053 0.045(3) 0.071(3) 0.088(4) -0.003(3) 0.010(3) 0.018(3)
C3A 0.039(2) 0.028(2) 0.045(3) 0.003(2) -0.0045(19) 0.0038(19)
C055 0.044(3) 0.053(3) 0.053(3) 0.004(3) -0.006(3) -0.011(2)
C056 0.108(5) 0.061(4) 0.110(5) -0.015(3) 0.009(4) 0.027(3)
C057 0.055(3) 0.051(3) 0.047(3) -0.006(2) -0.008(2) 0.015(2)
C5B 0.033(2) 0.043(2) 0.051(3) 0.008(2) -0.005(2) -0.001(2)
C059 0.044(3) 0.111(5) 0.081(5) 0.058(4) 0.005(3) 0.009(3)
C060 0.052(3) 0.038(3) 0.077(4) 0.000(3) -0.009(3) -0.004(2)
C061 0.038(3) 0.080(3) 0.058(3) 0.026(3) 0.019(2) 0.008(2)
C062 0.041(3) 0.048(3) 0.046(3) 0.002(2) 0.006(2) -0.001(2)
C063 0.038(3) 0.056(3) 0.118(5) 0.028(4) -0.015(3) -0.003(2)
O1A 0.0525(17) 0.0479(17) 0.0353(17) 0.0054(14) 0.0017(13) 0.0006(15)
O1B 0.0592(18) 0.0649(19) 0.0384(18) 0.0087(16) -0.0100(14) -0.0093(18)
O2A 0.064(2) 0.081(2) 0.080(3) 0.028(2) 0.026(2) 0.0177(18)
O2B 0.050(2) 0.081(2) 0.108(3) 0.043(2) 0.026(2) 0.0091(18)
O3A 0.0468(18) 0.0460(18) 0.067(2) 0.0072(16) 0.0102(15) 0.0094(16)
O3B 0.0546(18) 0.0474(17) 0.057(2) 0.0185(16) 0.0009(15) 0.0041(16)
O4A 0.062(2) 0.092(3) 0.068(2) 0.030(2) 0.0088(18) -0.0124(19)
O4B 0.120(3) 0.064(2) 0.092(3) -0.023(2) -0.042(2) -0.003(2)
O5A 0.069(2) 0.062(2) 0.055(2) 0.0206(17) -0.0146(17) -0.0169(18)
O5B 0.086(2) 0.069(2) 0.060(2) -0.002(2) -0.0378(18) -0.001(2)
O6A 0.0440(18) 0.070(2) 0.059(2) 0.0061(17) 0.0024(15) -0.0074(16)
O6B 0.061(2) 0.096(3) 0.136(4) 0.022(3) 0.007(2) 0.025(2)
O7A 0.054(2) 0.0490(19) 0.091(3) 0.0010(18) 0.0068(19) 0.0098(17)
O7B 0.050(2) 0.122(3) 0.121(3) 0.035(3) -0.041(2) -0.011(2)
O8A 0.072(2) 0.0376(18) 0.068(2) 0.0114(17) 0.0003(18) 0.0025(17)
O8B 0.077(2) 0.074(2) 0.080(3) -0.032(2) -0.017(2) 0.005(2)
O9A 0.0601(19) 0.046(2) 0.070(2) -0.0175(18) -0.0130(15) -0.0010(17)
O9B 0.061(2) 0.050(2) 0.088(3) -0.0110(18) -0.0061(18) 0.0131(17)
O10A 0.0475(17) 0.0499(18) 0.0487(19) -0.0018(15) -0.0141(15) 0.0030(15)
O10B 0.079(2) 0.042(2) 0.084(3) -0.0035(18) -0.0146(19) -0.0025(17)
Br1A 0.0744(3) 0.1309(5) 0.0549(3) -0.0115(4) 0.0176(3) -0.0148(4)
Br1B 0.1092(4) 0.1011(4) 0.0610(4) -0.0226(3) 0.0104(3) -0.0051(4)

loop_
_atom_type_symbol
_atom_type_description
_atom_type_scat_dispersion_real
_atom_type_scat_dispersion_imag
_atom_type_scat_source
C C 0.0033 0.0016 'International Tables Vol C Tables 4.2.6.8 and 6.1.1.4'
H H 0 0 'International Tables Vol C Tables 4.2.6.8 and 6.1.1.4'
O O 0.0106 0.006 'International Tables Vol C Tables 4.2.6.8 and 6.1.1.4'
Br Br -0.2901 2.4595 'International Tables Vol C Tables 4.2.6.8 and 6.1.1.4'

loop_
_geom_angle_atom_site_label_1
_geom_angle_atom_site_label_2
_geom_angle_atom_site_label_3
_geom_angle
_geom_angle_site_symmetry_1
_geom_angle_site_symmetry_3
_geom_angle_publ_flag
O8A C1 H1A 109.5 . . ?
O8A C1 H1B 109.5 . . ?
H1A C1 H1B 109.5 . . ?
O8A C1 H1C 109.5 . . ?
H1A C1 H1C 109.5 . . ?
H1B C1 H1C 109.5 . . ?
O5B C2 H2A 109.5 . . ?
O5B C2 H2B 109.5 . . ?
H2A C2 H2B 109.5 . . ?
O5B C2 H2C 109.5 . . ?
H2A C2 H2C 109.5 . . ?
H2B C2 H2C 109.5 . . ?
O7B C3 H3A 109.5 . . ?
O7B C3 H3B 109.5 . . ?
H3A C3 H3B 109.5 . . ?
O7B C3 H3C 109.5 . . ?
H3A C3 H3C 109.5 . . ?
H3B C3 H3C 109.5 . . ?
C012 C2A C027 107.0(3) . . ?
C012 C2A C1A 113.9(3) . . ?
C027 C2A C1A 110.4(3) . . ?
C012 C2A H001 108.4 . . ?
C027 C2A H001 108.4 . . ?
C1A C2A H001 108.4 . . ?
C012 C009 C055 118.7(4) . . ?
C012 C009 C3A 121.4(4) . . ?
C055 C009 C3A 119.6(4) . . ?
C009 C012 O6A 124.2(4) . . ?
C009 C012 C2A 123.9(3) . . ?
O6A C012 C2A 111.9(3) . . ?
C3A C013 C6A 111.3(3) . . ?
C3A C013 H01A 109.4 . . ?
C6A C013 H01A 109.4 . . ?
C3A C013 H01B 109.4 . . ?
C6A C013 H01B 109.4 . . ?
H01A C013 H01B 108 . . ?
C036 C6A C5A 114.9(3) . . ?
C036 C6A C013 109.7(3) . . ?
C5A C6A C013 109.7(3) . . ?
C036 C6A H015 107.4 . . ?
C5A C6A H015 107.4 . . ?
C013 C6A H015 107.4 . . ?
O2B C016 O3B 123.5(4) . . ?
O2B C016 C2B 125.7(4) . . ?
O3B C016 C2B 110.8(4) . . ?
C3B C018 C6B 111.2(3) . . ?
C3B C018 H01C 109.4 . . ?
C6B C018 H01C 109.4 . . ?
C3B C018 H01D 109.4 . . ?
C6B C018 H01D 109.4 . . ?
H01C C018 H01D 108 . . ?
C032 C6B C5B 115.2(3) . . ?
C032 C6B C018 108.8(3) . . ?
C5B C6B C018 110.6(3) . . ?
C032 C6B H019 107.3 . . ?
C5B C6B H019 107.3 . . ?
C018 C6B H019 107.3 . . ?
C023 C4A C3A 114.4(3) . . ?
C023 C4A C1A 113.6(3) . . ?
C3A C4A C1A 109.1(3) . . ?
C023 C4A H021 106.4 . . ?
C3A C4A H021 106.4 . . ?
C1A C4A H021 106.4 . . ?
O1A C1A C4A 113.1(3) . . ?
O1A C1A C2A 104.3(3) . . ?
C4A C1A C2A 108.4(3) . . ?
O1A C1A C5A 108.7(3) . . ?
C4A C1A C5A 109.0(3) . . ?
C2A C1A C5A 113.3(3) . . ?
O2A C023 O3A 123.3(4) . . ?
O2A C023 C4A 124.8(4) . . ?
O3A C023 C4A 111.9(4) . . ?
C028 C5A C6A 110.1(3) . . ?
C028 C5A C1A 110.1(3) . . ?
C6A C5A C1A 113.5(3) . . ?
C028 C5A H024 107.6 . . ?
C6A C5A H024 107.6 . . ?
C1A C5A H024 107.6 . . ?
O9A C027 O10A 124.8(4) . . ?
O9A C027 C2A 124.4(4) . . ?
O10A C027 C2A 110.8(4) . . ?
O7A C028 O8A 123.9(4) . . ?
O7A C028 C5A 123.8(4) . . ?
O8A C028 C5A 112.3(4) . . ?
C032 C031 C063 120.7(5) . . ?
C032 C031 H031 119.6 . . ?
C063 C031 H031 119.6 . . ?
C031 C032 C061 117.2(4) . . ?
C031 C032 C6B 122.0(4) . . ?
C061 C032 C6B 120.6(4) . . ?
C042 C3B C4B 110.5(3) . . ?
C042 C3B C018 111.3(3) . . ?
C4B C3B C018 108.9(3) . . ?
C042 C3B H034 108.7 . . ?
C4B C3B H034 108.7 . . ?
C018 C3B H034 108.7 . . ?
O5A C035 H03A 109.5 . . ?
O5A C035 H03B 109.5 . . ?
H03A C035 H03B 109.5 . . ?
O5A C035 H03C 109.5 . . ?
H03A C035 H03C 109.5 . . ?
H03B C035 H03C 109.5 . . ?
C047 C036 C057 116.2(4) . . ?
C047 C036 C6A 121.9(4) . . ?
C057 C036 C6A 121.6(4) . . ?
C049 C038 C060 120.1(5) . . ?
C049 C038 H038 120 . . ?
C060 C038 H038 120 . . ?
C044 C2B C016 107.8(3) . . ?
C044 C2B C1B 113.7(3) . . ?
C016 C2B C1B 111.4(3) . . ?
C044 C2B H039 107.9 . . ?
C016 C2B H039 107.9 . . ?
C1B C2B H039 107.9 . . ?
O4B C040 O5B 122.5(4) . . ?
O4B C040 C042 124.5(5) . . ?
O5B C040 C042 113.0(4) . . ?
C044 C042 C040 118.3(4) . . ?
C044 C042 C3B 120.2(4) . . ?
C040 C042 C3B 121.1(4) . . ?
C062 C4B C3B 112.1(3) . . ?
C062 C4B C1B 113.1(3) . . ?
C3B C4B C1B 108.9(3) . . ?
C062 C4B H043 107.5 . . ?
C3B C4B H043 107.5 . . ?
C1B C4B H043 107.5 . . ?
C042 C044 O10B 124.2(4) . . ?
C042 C044 C2B 124.6(4) . . ?
O10B C044 C2B 111.3(4) . . ?
O6B C045 O7B 124.2(6) . . ?
O6B C045 C5B 123.3(5) . . ?
O7B C045 C5B 112.5(6) . . ?
C061 C046 C059 118.8(5) . . ?
C061 C046 H046 120.6 . . ?
C059 C046 H046 120.6 . . ?
C060 C047 C036 121.6(4) . . ?
C060 C047 H047 119.2 . . ?
C036 C047 H047 119.2 . . ?
O10A C048 H04A 109.5 . . ?
O10A C048 H04B 109.5 . . ?
H04A C048 H04B 109.5 . . ?
O10A C048 H04C 109.5 . . ?
H04A C048 H04C 109.5 . . ?
H04B C048 H04C 109.5 . . ?
C038 C049 C057 118.9(5) . . ?
C038 C049 H049 120.6 . . ?
C057 C049 H049 120.6 . . ?
O3B C050 H05A 109.5 . . ?
O3B C050 H05B 109.5 . . ?
H05A C050 H05B 109.5 . . ?
O3B C050 H05C 109.5 . . ?
H05A C050 H05C 109.5 . . ?
H05B C050 H05C 109.5 . . ?
O1B C1B C4B 112.1(3) . . ?
O1B C1B C2B 104.2(3) . . ?
C4B C1B C2B 107.6(3) . . ?
O1B C1B C5B 109.9(3) . . ?
C4B C1B C5B 110.4(3) . . ?
C2B C1B C5B 112.6(3) . . ?
O3A C053 H05D 109.5 . . ?
O3A C053 H05E 109.5 . . ?
H05D C053 H05E 109.5 . . ?
O3A C053 H05F 109.5 . . ?
H05D C053 H05F 109.5 . . ?
H05E C053 H05F 109.5 . . ?
C4A C3A C009 109.4(3) . . ?
C4A C3A C013 109.8(3) . . ?
C009 C3A C013 110.2(3) . . ?
C4A C3A H054 109.1 . . ?
C009 C3A H054 109.1 . . ?
C013 C3A H054 109.1 . . ?
O4A C055 O5A 122.4(4) . . ?
O4A C055 C009 123.8(4) . . ?
O5A C055 C009 113.8(4) . . ?
O9B C056 H05G 109.5 . . ?
O9B C056 H05H 109.5 . . ?
H05G C056 H05H 109.5 . . ?
O9B C056 H05I 109.5 . . ?
H05G C056 H05I 109.5 . . ?
H05H C056 H05I 109.5 . . ?
C049 C057 C036 122.5(4) . . ?
C049 C057 Br1A 116.8(4) . . ?
C036 C057 Br1A 120.6(3) . . ?
C6B C5B C045 109.4(4) . . ?
C6B C5B C1B 113.3(3) . . ?
C045 C5B C1B 110.9(3) . . ?
C6B C5B H058 107.7 . . ?
C045 C5B H058 107.7 . . ?
C1B C5B H058 107.7 . . ?
C046 C059 C063 120.9(5) . . ?
C046 C059 H059 119.6 . . ?
C063 C059 H059 119.6 . . ?
C038 C060 C047 120.6(5) . . ?
C038 C060 H060 119.7 . . ?
C047 C060 H060 119.7 . . ?
C046 C061 C032 122.9(5) . . ?
C046 C061 Br1B 115.6(4) . . ?
C032 C061 Br1B 121.5(3) . . ?
O8B C062 O9B 122.8(4) . . ?
O8B C062 C4B 125.8(4) . . ?
O9B C062 C4B 111.3(4) . . ?
C059 C063 C031 119.4(5) . . ?
C059 C063 H063 120.3 . . ?
C031 C063 H063 120.3 . . ?
C1A O1A H1A1 109.5 . . ?
C1B O1B H1B1 109.5 . . ?
C023 O3A C053 117.7(4) . . ?
C016 O3B C050 115.9(3) . . ?
C055 O5A C035 117.4(4) . . ?
C040 O5B C2 116.0(4) . . ?
C012 O6A H6A 109.5 . . ?
C045 O7B C3 108.0(6) . . ?
C028 O8A C1 115.6(4) . . ?
C062 O9B C056 118.0(4) . . ?
C027 O10A C048 115.9(3) . . ?
C044 O10B H10B 109.5 . . ?

loop_
_geom_bond_atom_site_label_1
_geom_bond_atom_site_label_2
_geom_bond_distance
_geom_bond_site_symmetry_2
_geom_bond_publ_flag
C1 O8A 1.449(5) . ?
C1 H1A 0.96 . ?
C1 H1B 0.96 . ?
C1 H1C 0.96 . ?
C2 O5B 1.443(6) . ?
C2 H2A 0.96 . ?
C2 H2B 0.96 . ?
C2 H2C 0.96 . ?
C3 O7B 1.510(7) . ?
C3 H3A 0.96 . ?
C3 H3B 0.96 . ?
C3 H3C 0.96 . ?
C2A C012 1.495(5) . ?
C2A C027 1.526(6) . ?
C2A C1A 1.548(5) . ?
C2A H001 0.98 . ?
C009 C012 1.325(5) . ?
C009 C055 1.458(6) . ?
C009 C3A 1.520(5) . ?
C012 O6A 1.342(4) . ?
C013 C3A 1.531(5) . ?
C013 C6A 1.540(5) . ?
C013 H01A 0.97 . ?
C013 H01B 0.97 . ?
C6A C036 1.503(5) . ?
C6A C5A 1.524(5) . ?
C6A H015 0.98 . ?
C016 O2B 1.176(5) . ?
C016 O3B 1.334(5) . ?
C016 C2B 1.514(6) . ?
C018 C3B 1.523(5) . ?
C018 C6B 1.533(5) . ?
C018 H01C 0.97 . ?
C018 H01D 0.97 . ?
C6B C032 1.511(5) . ?
C6B C5B 1.525(5) . ?
C6B H019 0.98 . ?
C4A C023 1.513(6) . ?
C4A C3A 1.520(5) . ?
C4A C1A 1.529(5) . ?
C4A H021 0.98 . ?
C1A O1A 1.413(4) . ?
C1A C5A 1.558(5) . ?
C023 O2A 1.202(5) . ?
C023 O3A 1.310(5) . ?
C5A C028 1.518(6) . ?
C5A H024 0.98 . ?
C027 O9A 1.191(5) . ?
C027 O10A 1.331(5) . ?
C028 O7A 1.191(5) . ?
C028 O8A 1.315(5) . ?
C031 C032 1.377(6) . ?
C031 C063 1.396(7) . ?
C031 H031 0.93 . ?
C032 C061 1.390(6) . ?
C3B C042 1.494(5) . ?
C3B C4B 1.525(5) . ?
C3B H034 0.98 . ?
C035 O5A 1.448(5) . ?
C035 H03A 0.96 . ?
C035 H03B 0.96 . ?
C035 H03C 0.96 . ?
C036 C047 1.381(5) . ?
C036 C057 1.392(6) . ?
C038 C049 1.367(7) . ?
C038 C060 1.361(7) . ?
C038 H038 0.93 . ?
C2B C044 1.490(6) . ?
C2B C1B 1.552(6) . ?
C2B H039 0.98 . ?
C040 O4B 1.209(5) . ?
C040 O5B 1.326(5) . ?
C040 C042 1.450(6) . ?
C042 C044 1.337(6) . ?
C4B C062 1.507(6) . ?
C4B C1B 1.527(5) . ?
C4B H043 0.98 . ?
C044 O10B 1.347(5) . ?
C045 O6B 1.200(7) . ?
C045 O7B 1.298(7) . ?
C045 C5B 1.529(7) . ?
C046 C061 1.360(7) . ?
C046 C059 1.366(8) . ?
C046 H046 0.93 . ?
C047 C060 1.376(6) . ?
C047 H047 0.93 . ?
C048 O10A 1.437(5) . ?
C048 H04A 0.96 . ?
C048 H04B 0.96 . ?
C048 H04C 0.96 . ?
C049 C057 1.385(6) . ?
C049 H049 0.93 . ?
C050 O3B 1.449(5) . ?
C050 H05A 0.96 . ?
C050 H05B 0.96 . ?
C050 H05C 0.96 . ?
C1B O1B 1.410(5) . ?
C1B C5B 1.548(5) . ?
C053 O3A 1.439(5) . ?
C053 H05D 0.96 . ?
C053 H05E 0.96 . ?
C053 H05F 0.96 . ?
C3A H054 0.98 . ?
C055 O4A 1.220(5) . ?
C055 O5A 1.316(5) . ?
C056 O9B 1.437(5) . ?
C056 H05G 0.96 . ?
C056 H05H 0.96 . ?
C056 H05I 0.96 . ?
C057 Br1A 1.895(5) . ?
C5B H058 0.98 . ?
C059 C063 1.374(7) . ?
C059 H059 0.93 . ?
C060 H060 0.93 . ?
C061 Br1B 1.884(5) . ?
C062 O8B 1.199(5) . ?
C062 O9B 1.323(5) . ?
C063 H063 0.93 . ?
O1A H1A1 0.82 . ?
O1B H1B1 0.82 . ?
O6A H6A 0.82 . ?
O10B H10B 0.82 . ?

loop_
_geom_torsion_atom_site_label_1
_geom_torsion_atom_site_label_2
_geom_torsion_atom_site_label_3
_geom_torsion_atom_site_label_4
_geom_torsion
_geom_torsion_site_symmetry_1
_geom_torsion_site_symmetry_2
_geom_torsion_site_symmetry_3
_geom_torsion_site_symmetry_4
_geom_torsion_publ_flag
C055 C009 C012 O6A -4.1(6) . . . . ?
C3A C009 C012 O6A -177.6(3) . . . . ?
C055 C009 C012 C2A 177.2(4) . . . . ?
C3A C009 C012 C2A 3.7(6) . . . . ?
C027 C2A C012 C009 112.8(4) . . . . ?
C1A C2A C012 C009 -9.5(5) . . . . ?
C027 C2A C012 O6A -66.0(4) . . . . ?
C1A C2A C012 O6A 171.6(3) . . . . ?
C3A C013 C6A C036 178.9(3) . . . . ?
C3A C013 C6A C5A -54.0(4) . . . . ?
C3B C018 C6B C032 178.1(3) . . . . ?
C3B C018 C6B C5B -54.4(4) . . . . ?
C023 C4A C1A O1A 51.5(4) . . . . ?
C3A C4A C1A O1A -179.6(3) . . . . ?
C023 C4A C1A C2A 166.7(3) . . . . ?
C3A C4A C1A C2A -64.4(4) . . . . ?
C023 C4A C1A C5A -69.6(4) . . . . ?
C3A C4A C1A C5A 59.3(4) . . . . ?
C012 C2A C1A O1A 159.8(3) . . . . ?
C027 C2A C1A O1A 39.3(4) . . . . ?
C012 C2A C1A C4A 39.0(4) . . . . ?
C027 C2A C1A C4A -81.5(4) . . . . ?
C012 C2A C1A C5A -82.1(4) . . . . ?
C027 C2A C1A C5A 157.4(3) . . . . ?
C3A C4A C023 O2A -145.9(4) . . . . ?
C1A C4A C023 O2A -19.7(6) . . . . ?
C3A C4A C023 O3A 35.7(5) . . . . ?
C1A C4A C023 O3A 161.9(3) . . . . ?
C036 C6A C5A C028 -59.5(4) . . . . ?
C013 C6A C5A C028 176.4(3) . . . . ?
C036 C6A C5A C1A 176.5(3) . . . . ?
C013 C6A C5A C1A 52.3(4) . . . . ?
O1A C1A C5A C028 56.6(4) . . . . ?
C4A C1A C5A C028 -179.7(3) . . . . ?
C2A C1A C5A C028 -58.9(4) . . . . ?
O1A C1A C5A C6A -179.4(3) . . . . ?
C4A C1A C5A C6A -55.6(4) . . . . ?
C2A C1A C5A C6A 65.2(4) . . . . ?
C012 C2A C027 O9A -59.9(5) . . . . ?
C1A C2A C027 O9A 64.7(5) . . . . ?
C012 C2A C027 O10A 118.1(4) . . . . ?
C1A C2A C027 O10A -117.4(4) . . . . ?
C6A C5A C028 O7A -44.1(5) . . . . ?
C1A C5A C028 O7A 81.9(5) . . . . ?
C6A C5A C028 O8A 136.1(3) . . . . ?
C1A C5A C028 O8A -97.9(4) . . . . ?
C063 C031 C032 C061 1.6(6) . . . . ?
C063 C031 C032 C6B -173.4(4) . . . . ?
C5B C6B C032 C031 -30.6(5) . . . . ?
C018 C6B C032 C031 94.3(4) . . . . ?
C5B C6B C032 C061 154.6(4) . . . . ?
C018 C6B C032 C061 -80.6(4) . . . . ?
C6B C018 C3B C042 -60.2(4) . . . . ?
C6B C018 C3B C4B 61.7(4) . . . . ?
C5A C6A C036 C047 -37.9(5) . . . . ?
C013 C6A C036 C047 86.2(4) . . . . ?
C5A C6A C036 C057 148.2(4) . . . . ?
C013 C6A C036 C057 -87.7(4) . . . . ?
O2B C016 C2B C044 -64.8(6) . . . . ?
O3B C016 C2B C044 112.2(4) . . . . ?
O2B C016 C2B C1B 60.6(6) . . . . ?
O3B C016 C2B C1B -122.4(4) . . . . ?
O4B C040 C042 C044 5.1(7) . . . . ?
O5B C040 C042 C044 -174.7(4) . . . . ?
O4B C040 C042 C3B 178.0(5) . . . . ?
O5B C040 C042 C3B -1.7(6) . . . . ?
C4B C3B C042 C044 -28.8(5) . . . . ?
C018 C3B C042 C044 92.3(4) . . . . ?
C4B C3B C042 C040 158.4(4) . . . . ?
C018 C3B C042 C040 -80.5(5) . . . . ?
C042 C3B C4B C062 -175.2(3) . . . . ?
C018 C3B C4B C062 62.3(4) . . . . ?
C042 C3B C4B C1B 58.9(4) . . . . ?
C018 C3B C4B C1B -63.6(4) . . . . ?
C040 C042 C044 O10B -2.5(7) . . . . ?
C3B C042 C044 O10B -175.5(4) . . . . ?
C040 C042 C044 C2B 178.3(4) . . . . ?
C3B C042 C044 C2B 5.4(6) . . . . ?
C016 C2B C044 C042 112.5(5) . . . . ?
C1B C2B C044 C042 -11.5(6) . . . . ?
C016 C2B C044 O10B -66.8(4) . . . . ?
C1B C2B C044 O10B 169.2(3) . . . . ?
C057 C036 C047 C060 0.8(6) . . . . ?
C6A C036 C047 C060 -173.5(3) . . . . ?
C060 C038 C049 C057 0.0(7) . . . . ?
C062 C4B C1B O1B 56.2(4) . . . . ?
C3B C4B C1B O1B -178.4(3) . . . . ?
C062 C4B C1B C2B 170.2(3) . . . . ?
C3B C4B C1B C2B -64.4(4) . . . . ?
C062 C4B C1B C5B -66.6(4) . . . . ?
C3B C4B C1B C5B 58.7(4) . . . . ?
C044 C2B C1B O1B 159.4(3) . . . . ?
C016 C2B C1B O1B 37.3(4) . . . . ?
C044 C2B C1B C4B 40.2(4) . . . . ?
C016 C2B C1B C4B -81.8(4) . . . . ?
C044 C2B C1B C5B -81.6(4) . . . . ?
C016 C2B C1B C5B 156.4(3) . . . . ?
C023 C4A C3A C009 -173.2(3) . . . . ?
C1A C4A C3A C009 58.2(4) . . . . ?
C023 C4A C3A C013 65.7(4) . . . . ?
C1A C4A C3A C013 -62.8(4) . . . . ?
C012 C009 C3A C4A -28.1(5) . . . . ?
C055 C009 C3A C4A 158.6(3) . . . . ?
C012 C009 C3A C013 92.8(4) . . . . ?
C055 C009 C3A C013 -80.6(4) . . . . ?
C6A C013 C3A C4A 60.3(4) . . . . ?
C6A C013 C3A C009 -60.3(4) . . . . ?
C012 C009 C055 O4A 5.6(6) . . . . ?
C3A C009 C055 O4A 179.1(4) . . . . ?
C012 C009 C055 O5A -173.1(4) . . . . ?
C3A C009 C055 O5A 0.5(5) . . . . ?
C038 C049 C057 C036 -0.5(7) . . . . ?
C038 C049 C057 Br1A 177.7(3) . . . . ?
C047 C036 C057 C049 0.1(6) . . . . ?
C6A C036 C057 C049 174.4(4) . . . . ?
C047 C036 C057 Br1A -178.0(3) . . . . ?
C6A C036 C057 Br1A -3.8(5) . . . . ?
C032 C6B C5B C045 -61.8(5) . . . . ?
C018 C6B C5B C045 174.4(3) . . . . ?
C032 C6B C5B C1B 173.9(3) . . . . ?
C018 C6B C5B C1B 50.0(4) . . . . ?
O6B C045 C5B C6B -39.0(6) . . . . ?
O7B C045 C5B C6B 142.7(4) . . . . ?
O6B C045 C5B C1B 86.6(6) . . . . ?
O7B C045 C5B C1B -91.7(5) . . . . ?
O1B C1B C5B C6B -177.0(3) . . . . ?
C4B C1B C5B C6B -52.9(4) . . . . ?
C2B C1B C5B C6B 67.3(4) . . . . ?
O1B C1B C5B C045 59.5(5) . . . . ?
C4B C1B C5B C045 -176.4(4) . . . . ?
C2B C1B C5B C045 -56.2(5) . . . . ?
C061 C046 C059 C063 0.3(7) . . . . ?
C049 C038 C060 C047 0.9(7) . . . . ?
C036 C047 C060 C038 -1.3(6) . . . . ?
C059 C046 C061 C032 2.8(7) . . . . ?
C059 C046 C061 Br1B 179.2(4) . . . . ?
C031 C032 C061 C046 -3.8(6) . . . . ?
C6B C032 C061 C046 171.3(4) . . . . ?
C031 C032 C061 Br1B -179.9(3) . . . . ?
C6B C032 C061 Br1B -4.8(5) . . . . ?
C3B C4B C062 O8B -135.3(5) . . . . ?
C1B C4B C062 O8B -11.7(6) . . . . ?
C3B C4B C062 O9B 47.9(5) . . . . ?
C1B C4B C062 O9B 171.4(3) . . . . ?
C046 C059 C063 C031 -2.4(7) . . . . ?
C032 C031 C063 C059 1.4(6) . . . . ?
O2A C023 O3A C053 -4.1(6) . . . . ?
C4A C023 O3A C053 174.3(4) . . . . ?
O2B C016 O3B C050 3.1(7) . . . . ?
C2B C016 O3B C050 -174.0(4) . . . . ?
O4A C055 O5A C035 -1.8(6) . . . . ?
C009 C055 O5A C035 176.9(4) . . . . ?
O4B C040 O5B C2 -0.6(7) . . . . ?
C042 C040 O5B C2 179.1(5) . . . . ?
O6B C045 O7B C3 -1.5(7) . . . . ?
C5B C045 O7B C3 176.8(4) . . . . ?
O7A C028 O8A C1 -4.8(6) . . . . ?
C5A C028 O8A C1 175.0(4) . . . . ?
O8B C062 O9B C056 1.1(7) . . . . ?
C4B C062 O9B C056 178.1(4) . . . . ?
O9A C027 O10A C048 3.1(6) . . . . ?
C2A C027 O10A C048 -174.8(3) . . . . ?

loop_
_cod_related_entry_id
_cod_related_entry_database
_cod_related_entry_code
1 ChemSpider 29330431
